data_2018817
loop_
_publ_author_name
'Atria, Ana Mar\'ia'
'Parada, Jos\'e'
'Garland, Maria Teresa'
'Baggio, Ricardo'

_publ_section_title
;
 A polymeric cobalt(II) complex derived from citric acid (H~4~cit) and
 2,6-diaminopurine (dap):
 {[Co~4~(cit)~2~(dap)~4~(H~2~O)~4~]&#x00B7;6.35H~2~O}~<i>n~</i>
;
_journal_coeditor_code FN3122
_journal_issue 3
_journal_name_full 'Acta Crystallographica Section C'
_journal_page_first 212
_journal_page_last 215
_journal_paper_doi 10.1107/S0108270113002230
_journal_volume 69
_journal_year 2013
_chemical_formula_iupac '[Co4 (C6 H4 O7)2 (C5 H6 N6)4 (H2 O)4], 6.35H2 O'
_chemical_formula_moiety 'C32 H40 Co4 N24 O18, 6.35(H2 O)'
_chemical_formula_sum 'C32 H52.68 Co4 N24 O24.35'
_chemical_formula_weight 1398.78
_chemical_name_systematic
;
Poly[[tetraaquadi-\m~4~-citrato-tetrakis(2,6-diaminopurine)tetracobalt(II)]
6.35-hydrate]
;
_space_group_IT_number 15
_symmetry_cell_setting monoclinic
_symmetry_space_group_name_Hall '-C 2yc'
_symmetry_space_group_name_H-M 'C 1 2/c 1'
_atom_sites_solution_hydrogens geom
_atom_sites_solution_primary direct
_atom_sites_solution_secondary difmap
_audit_creation_method SHELXL97
_cell_angle_alpha 90.00
_cell_angle_beta 92.687(5)
_cell_angle_gamma 90.00
_cell_formula_units_Z 4
_cell_length_a 10.548(2)
_cell_length_b 18.669(4)
_cell_length_c 24.795(6)
_cell_measurement_reflns_used 10568
_cell_measurement_temperature 150(2)
_cell_measurement_theta_max 26.12
_cell_measurement_theta_min 1.89
_cell_volume 4877.3(18)
_computing_cell_refinement 'SAINT (Bruker, 2002)'
_computing_data_collection 'SMART (Bruker, 2001)'
_computing_data_reduction 'SAINT (Bruker, 2002)'
_computing_molecular_graphics 'SHELXTL (Sheldrick, 2008)'
_computing_publication_material
;
SHELXTL (Sheldrick, 2008) and PLATON (Spek, 2009)
;
_computing_structure_refinement 'SHELXL97 (Sheldrick, 2008)'
_computing_structure_solution 'SHELXS97 (Sheldrick, 2008)'
_diffrn_ambient_temperature 150(2)
_diffrn_measured_fraction_theta_full 1.000
_diffrn_measured_fraction_theta_max 0.939
_diffrn_measurement_device_type 'Bruker SMART CCD area-detector'
_diffrn_measurement_method 'CCD rotation images, thin slices'
_diffrn_radiation_monochromator graphite
_diffrn_radiation_source 'fine-focus sealed tube'
_diffrn_radiation_type MoK\a
_diffrn_radiation_wavelength 0.71073
_diffrn_reflns_av_R_equivalents 0.0763
_diffrn_reflns_av_sigmaI/netI 0.0222
_diffrn_reflns_limit_h_max 13
_diffrn_reflns_limit_h_min -13
_diffrn_reflns_limit_k_max 24
_diffrn_reflns_limit_k_min -24
_diffrn_reflns_limit_l_max 32
_diffrn_reflns_limit_l_min -32
_diffrn_reflns_number 20231
_diffrn_reflns_theta_full 26.00
_diffrn_reflns_theta_max 27.89
_diffrn_reflns_theta_min 1.64
_exptl_absorpt_coefficient_mu 1.452
_exptl_absorpt_correction_T_max 0.82
_exptl_absorpt_correction_T_min 0.77
_exptl_absorpt_correction_type multi-scan
_exptl_absorpt_process_details '(SADABS in SAINT-NT; Bruker, 2002)'
_exptl_crystal_colour pink
_exptl_crystal_density_diffrn 1.905
_exptl_crystal_density_method 'not measured'
_exptl_crystal_description block
_exptl_crystal_F_000 2862
_exptl_crystal_size_max 0.18
_exptl_crystal_size_mid 0.15
_exptl_crystal_size_min 0.14
_refine_diff_density_max 1.048
_refine_diff_density_min -1.428
_refine_ls_extinction_method none
_refine_ls_goodness_of_fit_ref 1.266
_refine_ls_hydrogen_treatment mixed
_refine_ls_matrix_type full
_refine_ls_number_parameters 448
_refine_ls_number_reflns 5466
_refine_ls_number_restraints 26
_refine_ls_restrained_S_all 1.264
_refine_ls_R_factor_all 0.0657
_refine_ls_R_factor_gt 0.0591
_refine_ls_shift/su_max 0.001
_refine_ls_shift/su_mean 0.000
_refine_ls_structure_factor_coef Fsqd
_refine_ls_weighting_details 'calc w = 1/[\s^2^(Fo^2^)+(0.0000P)^2^+43.9582P] where P=(Fo^2^+2Fc^2^)/3'
_refine_ls_weighting_scheme calc
_refine_ls_wR_factor_gt 0.1196
_refine_ls_wR_factor_ref 0.1218
_reflns_number_gt 4889
_reflns_number_total 5466
_reflns_threshold_expression I>2\s(I)
_cod_data_source_file fn3122.cif
_cod_data_source_block I
_cod_original_cell_volume 4877.5(19)
_cod_original_sg_symbol_H-M 'C 2/c'
_cod_database_code 2018817
_cod_database_fobs_code 2018817

loop_
_symmetry_equiv_pos_as_xyz
'x, y, z'
'-x, y, -z+1/2'
'x+1/2, y+1/2, z'
'-x+1/2, y+1/2, -z+1/2'
'-x, -y, -z'
'x, -y, z-1/2'
'-x+1/2, -y+1/2, -z'
'x+1/2, -y+1/2, z-1/2'

loop_
_atom_site_type_symbol
_atom_site_label
_atom_site_fract_x
_atom_site_fract_y
_atom_site_fract_z
_atom_site_U_iso_or_equiv
_atom_site_adp_type
_atom_site_calc_flag
_atom_site_refinement_flags
_atom_site_occupancy
_atom_site_symmetry_multiplicity
Co Co1 0.5000 0.5000 0.5000 0.0618(4) Uani d SD 1 2
Co Co2 1.0000 0.56680(4) 0.7500 0.01690(16) Uani d S 1 2
Co Co3 0.99629(6) 0.49587(3) 0.86241(2) 0.02559(15) Uani d . 1 1
O O1W 0.4093(4) 0.5383(2) 0.56859(17) 0.0539(11) Uani d D 1 1
H H1WA 0.441(5) 0.5763(16) 0.583(2) 0.065 Uiso d D 1 1
H H1WB 0.340(2) 0.552(3) 0.5533(7) 0.065 Uiso d D 1 1
O O2W 0.8698(3) 0.43158(18) 0.90284(14) 0.0359(8) Uani d D 1 1
H H2WA 0.795(2) 0.434(2) 0.889(2) 0.043 Uiso d D 1 1
H H2WB 0.878(4) 0.3887(11) 0.914(2) 0.043 Uiso d D 1 1
O O3W 0.1704(4) 0.31752(19) 0.36005(15) 0.0444(9) Uani d D 1 1
H H3WA 0.163(4) 0.3570(16) 0.343(2) 0.053 Uiso d D 1 1
H H3WB 0.245(2) 0.304(3) 0.355(2) 0.053 Uiso d D 1 1
O O4W 1.0000 0.3144(4) 0.7500 0.119(4) Uani d SD 1 2
H H4W 0.946(6) 0.3420(12) 0.734(4) 0.143 Uiso d D 1 1
N N11 0.9013(3) 0.64413(18) 0.79407(13) 0.0195(7) Uani d . 1 1
N N21 0.8065(4) 0.74782(19) 0.81202(15) 0.0288(8) Uani d D 1 1
H H21 0.782(5) 0.7913(10) 0.809(2) 0.035 Uiso d D 1 1
N N31 0.8137(4) 0.6751(2) 0.95065(15) 0.0331(9) Uani d . 1 1
N N41 0.9017(3) 0.59333(19) 0.88509(13) 0.0239(7) Uani d . 1 1
N N51 0.7374(5) 0.7874(2) 0.92845(17) 0.0393(10) Uani d D 1 1
H H51A 0.717(5) 0.801(2) 0.9594(9) 0.047 Uiso d D 1 1
H H51B 0.724(5) 0.8216(18) 0.9067(14) 0.047 Uiso d D 1 1
N N61 0.8874(6) 0.5628(3) 0.97387(18) 0.0532(13) Uani d D 1 1
H H61A 0.861(6) 0.569(3) 1.0050(11) 0.064 Uiso d D 1 1
H H61B 0.903(6) 0.5193(11) 0.968(2) 0.064 Uiso d D 1 1
C C11 0.8600(4) 0.7070(2) 0.77525(17) 0.0247(9) Uani d . 1 1
H H11 0.8678 0.7212 0.7396 0.030 Uiso calc R 1 1
C C21 0.8165(4) 0.7097(2) 0.85977(17) 0.0257(9) Uani d . 1 1
C C31 0.7877(4) 0.7251(3) 0.91368(18) 0.0300(10) Uani d . 1 1
C C41 0.8670(4) 0.6126(3) 0.93572(18) 0.0308(10) Uani d . 1 1
C C51 0.8738(4) 0.6458(2) 0.84816(15) 0.0192(8) Uani d . 1 1
N N12 0.5194(5) 0.6087(2) 0.4740(2) 0.0521(14) Uani d . 1 1
N N22 0.5759(5) 0.7002(2) 0.42269(19) 0.0435(11) Uani d D 1 1
H H22 0.599(5) 0.732(2) 0.4003(19) 0.052 Uiso d D 1 1
N N32 0.5949(4) 0.7931(2) 0.55542(17) 0.0397(10) Uani d . 1 1
N N42 0.5265(5) 0.6701(2) 0.5605(2) 0.0487(12) Uani d . 1 1
N N52 0.6494(5) 0.8469(2) 0.47551(18) 0.0425(11) Uani d D 1 1
H H52A 0.671(5) 0.8876(14) 0.4878(18) 0.051 Uiso d D 1 1
H H52B 0.657(6) 0.848(3) 0.4416(5) 0.051 Uiso d D 1 1
N N62 0.5595(6) 0.7381(3) 0.6365(2) 0.0653(16) Uani d D 1 1
H H62A 0.521(6) 0.708(2) 0.656(2) 0.078 Uiso d D 1 1
H H62B 0.547(7) 0.7789(14) 0.650(2) 0.078 Uiso d D 1 1
C C12 0.5426(6) 0.6313(3) 0.4254(3) 0.0510(16) Uani d . 1 1
H H12 0.5364 0.6017 0.3952 0.061 Uiso calc R 1 1
C C22 0.5737(5) 0.7256(2) 0.4757(2) 0.0371(12) Uani d . 1 1
C C32 0.6071(5) 0.7902(3) 0.5015(2) 0.0369(11) Uani d . 1 1
C C42 0.5587(6) 0.7339(3) 0.5812(2) 0.0462(13) Uani d . 1 1
C C52 0.5393(5) 0.6683(3) 0.5057(2) 0.0428(13) Uani d . 1 1
C C13 0.7456(5) 0.5094(2) 0.58061(18) 0.0352(11) Uani d . 1 1
C C23 0.6864(4) 0.5216(2) 0.63414(17) 0.0297(10) Uani d . 1 1
H H23A 0.6117 0.4914 0.6353 0.036 Uiso calc R 1 1
H H23B 0.6577 0.5709 0.6351 0.036 Uiso calc R 1 1
C C33 0.7696(4) 0.5074(2) 0.68605(17) 0.0261(9) Uani d . 1 1
C C43 0.6950(4) 0.5242(2) 0.73587(18) 0.0278(9) Uani d . 1 1
H H43A 0.6105 0.5039 0.7309 0.033 Uiso calc R 1 1
H H43B 0.6860 0.5757 0.7390 0.033 Uiso calc R 1 1
C C53 0.7567(4) 0.4952(2) 0.78852(18) 0.0304(10) Uani d . 1 1
C C63 0.8005(4) 0.4270(2) 0.68523(19) 0.0321(10) Uani d . 1 1
O O13 0.6761(4) 0.51159(19) 0.53803(14) 0.0444(9) Uani d . 1 1
O O23 0.8635(3) 0.4991(2) 0.57762(13) 0.0404(8) Uani d . 1 1
O O33 0.8779(3) 0.49242(15) 0.79150(11) 0.0253(6) Uani d . 1 1
O O43 0.6882(3) 0.4760(2) 0.82554(14) 0.0440(9) Uani d . 1 1
O O53 0.9030(3) 0.40625(16) 0.66689(13) 0.0318(7) Uani d . 1 1
O O63 0.7175(4) 0.38575(19) 0.70148(18) 0.0514(10) Uani d . 1 1
O O73 0.8818(3) 0.54856(14) 0.68448(11) 0.0215(6) Uani d . 1 1
O O5W 0.5574(7) 0.6585(3) 0.3006(3) 0.117(3) Uani d . 1 1
O O6W' 0.475(2) 0.6761(7) 0.7328(5) 0.099(7) Uani d P 0.392(13) 1
O O6W" 0.4363(18) 0.6138(9) 0.6758(8) 0.074(8) Uani d P 0.273(14) 1

loop_
_atom_site_aniso_label
_atom_site_aniso_U_11
_atom_site_aniso_U_22
_atom_site_aniso_U_33
_atom_site_aniso_U_12
_atom_site_aniso_U_13
_atom_site_aniso_U_23
Co1 0.0851(9) 0.0234(5) 0.0711(8) -0.0084(5) -0.0602(7) 0.0102(5)
Co2 0.0183(4) 0.0169(4) 0.0153(3) 0.000 -0.0017(3) 0.000
Co3 0.0336(3) 0.0215(3) 0.0213(3) 0.0006(2) -0.0026(2) 0.0052(2)
O1W 0.056(2) 0.044(2) 0.058(3) -0.0180(19) -0.034(2) 0.020(2)
O2W 0.0419(19) 0.0290(17) 0.0370(19) -0.0009(15) 0.0049(15) 0.0110(15)
O3W 0.056(2) 0.0322(19) 0.044(2) 0.0078(17) -0.0126(18) 0.0105(16)
O4W 0.188(10) 0.036(4) 0.123(7) 0.000 -0.102(7) 0.000
N11 0.0233(17) 0.0205(16) 0.0147(15) 0.0030(13) 0.0015(13) 0.0046(13)
N21 0.040(2) 0.0196(17) 0.0269(19) 0.0061(16) 0.0037(16) -0.0010(15)
N31 0.044(2) 0.036(2) 0.0201(18) -0.0056(18) 0.0113(16) -0.0015(16)
N41 0.0291(19) 0.0260(18) 0.0169(16) -0.0031(15) 0.0050(14) 0.0042(14)
N51 0.056(3) 0.033(2) 0.030(2) 0.001(2) 0.016(2) -0.0013(18)
N61 0.095(4) 0.036(2) 0.030(2) 0.014(3) 0.025(2) 0.014(2)
C11 0.031(2) 0.022(2) 0.022(2) -0.0031(17) 0.0035(17) 0.0010(16)
C21 0.028(2) 0.026(2) 0.024(2) -0.0042(17) 0.0034(16) 0.0043(17)
C31 0.031(2) 0.033(2) 0.027(2) -0.0044(19) 0.0085(18) -0.0025(19)
C41 0.034(2) 0.035(2) 0.023(2) -0.005(2) 0.0054(18) 0.0028(18)
C51 0.0181(18) 0.0232(19) 0.0166(18) -0.0039(15) 0.0046(14) -0.0004(15)
N12 0.068(3) 0.025(2) 0.060(3) -0.001(2) -0.043(3) 0.006(2)
N22 0.059(3) 0.026(2) 0.043(3) 0.009(2) -0.023(2) 0.0014(18)
N32 0.054(3) 0.028(2) 0.036(2) 0.0063(19) -0.013(2) -0.0022(17)
N42 0.058(3) 0.033(2) 0.054(3) -0.010(2) -0.021(2) 0.011(2)
N52 0.064(3) 0.022(2) 0.040(2) 0.001(2) -0.014(2) -0.0008(18)
N62 0.090(5) 0.061(4) 0.045(3) -0.009(3) -0.004(3) 0.009(3)
C12 0.059(4) 0.026(2) 0.065(4) 0.008(2) -0.041(3) -0.008(3)
C22 0.049(3) 0.024(2) 0.037(3) 0.008(2) -0.019(2) 0.001(2)
C32 0.043(3) 0.026(2) 0.041(3) 0.004(2) -0.011(2) -0.002(2)
C42 0.050(3) 0.044(3) 0.043(3) 0.003(3) -0.012(2) 0.004(2)
C52 0.049(3) 0.027(2) 0.050(3) 0.004(2) -0.028(3) 0.005(2)
C13 0.053(3) 0.022(2) 0.028(2) -0.001(2) -0.019(2) -0.0030(18)
C23 0.031(2) 0.030(2) 0.026(2) -0.0001(18) -0.0120(18) -0.0021(18)
C33 0.024(2) 0.026(2) 0.027(2) -0.0045(18) -0.0075(16) 0.0020(17)
C43 0.020(2) 0.030(2) 0.033(2) -0.0017(17) -0.0047(17) 0.0029(18)
C53 0.035(2) 0.021(2) 0.035(2) -0.0101(19) -0.0035(19) 0.0029(18)
C63 0.032(2) 0.026(2) 0.037(3) -0.0039(19) -0.0123(19) -0.0032(19)
O13 0.056(2) 0.040(2) 0.0338(18) 0.0032(17) -0.0271(17) -0.0051(16)
O23 0.047(2) 0.048(2) 0.0255(17) 0.0049(18) -0.0103(14) -0.0087(16)
O33 0.0283(15) 0.0224(15) 0.0247(15) -0.0038(12) -0.0055(12) 0.0052(12)
O43 0.0328(19) 0.058(2) 0.042(2) -0.0093(17) 0.0059(15) 0.0205(18)
O53 0.0367(18) 0.0199(15) 0.0382(18) -0.0034(13) -0.0029(14) 0.0013(13)
O63 0.050(2) 0.0250(18) 0.080(3) -0.0142(17) 0.004(2) 0.0009(18)
O73 0.0242(14) 0.0191(14) 0.0204(14) -0.0050(11) -0.0071(11) -0.0013(11)
O5W 0.132(6) 0.083(4) 0.144(6) 0.038(4) 0.082(5) 0.041(4)
O6W' 0.16(2) 0.076(10) 0.061(11) 0.019(11) 0.020(12) 0.020(7)
O6W" 0.088(15) 0.046(10) 0.087(15) 0.012(9) -0.001(11) -0.005(9)

loop_
_atom_type_symbol
_atom_type_description
_atom_type_scat_dispersion_real
_atom_type_scat_dispersion_imag
_atom_type_scat_source
C C 0.0033 0.0016 'International Tables Vol C Tables 4.2.6.8 and 6.1.1.4'
H H 0.0000 0.0000 'International Tables Vol C Tables 4.2.6.8 and 6.1.1.4'
N N 0.0061 0.0033 'International Tables Vol C Tables 4.2.6.8 and 6.1.1.4'
O O 0.0106 0.0060 'International Tables Vol C Tables 4.2.6.8 and 6.1.1.4'
Co Co 0.3494 0.9721 'International Tables Vol C Tables 4.2.6.8 and 6.1.1.4'

loop_
_geom_angle_atom_site_label_1
_geom_angle_atom_site_label_2
_geom_angle_atom_site_label_3
_geom_angle_site_symmetry_1
_geom_angle_site_symmetry_3
_geom_angle
O13 Co1 O13 . 5_666 180.0
O13 Co1 O1W . 5_666 88.36(14)
O13 Co1 O1W 5_666 5_666 91.64(14)
O13 Co1 O1W . . 91.64(14)
O13 Co1 O1W 5_666 . 88.36(14)
O1W Co1 O1W 5_666 . 180.0000(10)
O13 Co1 N12 . . 86.64(15)
O13 Co1 N12 5_666 . 93.36(15)
O1W Co1 N12 5_666 . 91.42(19)
O1W Co1 N12 . . 88.58(18)
O13 Co1 N12 . 5_666 93.36(15)
O13 Co1 N12 5_666 5_666 86.64(15)
O1W Co1 N12 5_666 5_666 88.58(18)
O1W Co1 N12 . 5_666 91.42(19)
N12 Co1 N12 . 5_666 180.0000(10)
O73 Co2 O73 . 2_756 160.68(16)
O73 Co2 N11 . 2_756 89.99(12)
O73 Co2 N11 2_756 2_756 103.26(12)
O73 Co2 N11 . . 103.26(12)
O73 Co2 N11 2_756 . 89.99(12)
N11 Co2 N11 2_756 . 93.86(18)
O73 Co2 O33 . 2_756 82.51(11)
O73 Co2 O33 2_756 2_756 85.23(11)
N11 Co2 O33 2_756 2_756 82.82(12)
N11 Co2 O33 . 2_756 173.39(12)
O73 Co2 O33 . . 85.23(11)
O73 Co2 O33 2_756 . 82.51(11)
N11 Co2 O33 2_756 . 173.39(12)
N11 Co2 O33 . . 82.82(12)
O33 Co2 O33 2_756 . 101.03(16)
O73 Co3 O23 2_756 2_756 86.92(13)
O73 Co3 O2W 2_756 . 172.59(13)
O23 Co3 O2W 2_756 . 97.14(14)
O73 Co3 O33 2_756 . 84.46(11)
O23 Co3 O33 2_756 . 170.09(13)
O2W Co3 O33 . . 90.92(13)
O73 Co3 O53 2_756 2_756 81.12(12)
O23 Co3 O53 2_756 2_756 85.17(14)
O2W Co3 O53 . 2_756 93.00(14)
O33 Co3 O53 . 2_756 88.67(12)
O73 Co3 N41 2_756 . 93.08(12)
O23 Co3 N41 2_756 . 96.49(14)
O2W Co3 N41 . . 92.62(14)
O33 Co3 N41 . . 88.86(12)
O53 Co3 N41 2_756 . 173.90(13)
Co1 O1W H1WA . . 115(5)
Co1 O1W H1WB . . 98.9(10)
H1WA O1W H1WB . . 104.9(16)
Co3 O2W H2WA . . 112(3)
Co3 O2W H2WB . . 130(3)
H2WA O2W H2WB . . 105.4(17)
H3WA O3W H3WB . . 105.1(17)
C11 N11 C51 . . 103.9(3)
C11 N11 Co2 . . 125.6(3)
C51 N11 Co2 . . 130.2(3)
C11 N21 C21 . . 105.8(4)
C11 N21 H21 . . 129(4)
C21 N21 H21 . . 124(3)
C31 N31 C41 . . 119.4(4)
C51 N41 C41 . . 111.6(4)
C51 N41 Co3 . . 121.1(3)
C41 N41 Co3 . . 127.2(3)
C31 N51 H51A . . 129(3)
C31 N51 H51B . . 123(3)
H51A N51 H51B . . 108(2)
C41 N61 H61A . . 121(4)
C41 N61 H61B . . 126(4)
H61A N61 H61B . . 111(3)
N11 C11 N21 . . 114.0(4)
N11 C11 H11 . . 123.0
N21 C11 H11 . . 123.0
C51 C21 N21 . . 106.5(4)
C51 C21 C31 . . 119.4(4)
N21 C21 C31 . . 134.0(4)
N31 C31 N51 . . 119.6(4)
N31 C31 C21 . . 117.6(4)
N51 C31 C21 . . 122.7(4)
N61 C41 N31 . . 117.5(4)
N61 C41 N41 . . 115.1(4)
N31 C41 N41 . . 127.5(4)
N41 C51 C21 . . 124.5(4)
N41 C51 N11 . . 125.9(4)
C21 C51 N11 . . 109.6(3)
C12 N12 C52 . . 103.7(4)
C12 N12 Co1 . . 127.3(4)
C52 N12 Co1 . . 127.5(4)
C12 N22 C22 . . 105.3(5)
C12 N22 H22 . . 141(4)
C22 N22 H22 . . 113(4)
C42 N32 C32 . . 118.8(4)
C42 N42 C52 . . 111.6(5)
C32 N52 H52A . . 129(3)
C32 N52 H52B . . 123(3)
H52A N52 H52B . . 108(2)
C42 N62 H62A . . 124(5)
C42 N62 H62B . . 118(5)
H62A N62 H62B . . 105(2)
N12 C12 N22 . . 114.6(5)
N12 C12 H12 . . 122.7
N22 C12 H12 . . 122.7
C52 C22 N22 . . 105.3(4)
C52 C22 C32 . . 119.5(5)
N22 C22 C32 . . 134.9(5)
N52 C32 N32 . . 119.9(4)
N52 C32 C22 . . 123.1(5)
N32 C32 C22 . . 116.9(5)
N42 C42 N32 . . 128.6(5)
N42 C42 N62 . . 115.2(5)
N32 C42 N62 . . 116.2(5)
C22 C52 N42 . . 124.3(5)
C22 C52 N12 . . 111.1(5)
N42 C52 N12 . . 124.6(5)
O13 C13 O23 . . 119.5(5)
O13 C13 C23 . . 119.0(5)
O23 C13 C23 . . 121.5(4)
C13 C23 C33 . . 117.7(4)
C13 C23 H23A . . 107.9
C33 C23 H23A . . 107.9
C13 C23 H23B . . 107.9
C33 C23 H23B . . 107.9
H23A C23 H23B . . 107.2
O73 C33 C43 . . 112.0(3)
O73 C33 C63 . . 110.6(4)
C43 C33 C63 . . 109.2(4)
O73 C33 C23 . . 109.1(3)
C43 C33 C23 . . 110.1(4)
C63 C33 C23 . . 105.6(3)
C33 C43 C53 . . 113.7(4)
C33 C43 H43A . . 108.8
C53 C43 H43A . . 108.8
C33 C43 H43B . . 108.8
C53 C43 H43B . . 108.8
H43A C43 H43B . . 107.7
O43 C53 O33 . . 124.0(4)
O43 C53 C43 . . 119.4(4)
O33 C53 C43 . . 116.6(4)
O63 C63 O53 . . 123.8(4)
O63 C63 C33 . . 116.5(4)
O53 C63 C33 . . 119.6(4)
C13 O13 Co1 . . 149.4(4)
C13 O23 Co3 . 2_756 129.9(3)
C53 O33 Co3 . . 126.8(3)
C53 O33 Co2 . . 123.9(3)
Co3 O33 Co2 . . 91.96(11)
C63 O53 Co3 . 2_756 109.5(3)
C33 O73 Co3 . 2_756 107.9(2)
C33 O73 Co2 . . 123.6(2)
Co3 O73 Co2 2_756 . 99.10(12)

loop_
_geom_bond_atom_site_label_1
_geom_bond_atom_site_label_2
_geom_bond_site_symmetry_2
_geom_bond_distance
Co1 O13 . 2.055(3)
Co1 O13 5_666 2.055(3)
Co1 O1W 5_666 2.115(5)
Co1 O1W . 2.115(5)
Co1 N12 . 2.143(4)
Co1 N12 5_666 2.143(4)
Co2 O73 . 2.030(3)
Co2 O73 2_756 2.030(3)
Co2 N11 2_756 2.114(3)
Co2 N11 . 2.114(3)
Co2 O33 2_756 2.184(3)
Co2 O33 . 2.184(3)
Co3 O73 2_756 2.028(3)
Co3 O23 2_756 2.049(3)
Co3 O2W . 2.086(3)
Co3 O33 . 2.109(3)
Co3 O53 2_756 2.128(3)
Co3 N41 . 2.162(4)
O1W H1WA . 0.852(10)
O1W H1WB . 0.848(10)
O2W H2WA . 0.848(10)
O2W H2WB . 0.849(10)
O3W H3WA . 0.851(10)
O3W H3WB . 0.847(10)
O4W H4W . 0.850(10)
N11 C11 . 1.328(5)
N11 C51 . 1.386(5)
N21 C11 . 1.334(5)
N21 C21 . 1.382(5)
N21 H21 . 0.853(10)
N31 C31 . 1.327(6)
N31 C41 . 1.354(6)
N41 C51 . 1.363(5)
N41 C41 . 1.372(5)
N51 C31 . 1.338(6)
N51 H51A . 0.845(10)
N51 H51B . 0.844(10)
N61 C41 . 1.337(6)
N61 H61A . 0.839(10)
N61 H61B . 0.842(10)
C11 H11 . 0.9300
C21 C51 . 1.374(6)
C21 C31 . 1.414(6)
N12 C12 . 1.310(8)
N12 C52 . 1.374(7)
N22 C12 . 1.336(7)
N22 C22 . 1.399(7)
N22 H22 . 0.850(10)
N32 C42 . 1.341(7)
N32 C32 . 1.349(7)
N42 C42 . 1.335(7)
N42 C52 . 1.370(7)
N52 C32 . 1.328(7)
N52 H52A . 0.846(10)
N52 H52B . 0.848(10)
N62 C42 . 1.373(7)
N62 H62A . 0.851(10)
N62 H62B . 0.849(10)
C12 H12 . 0.9300
C22 C52 . 1.362(7)
C22 C32 . 1.402(6)
C13 O13 . 1.257(5)
C13 O23 . 1.264(6)
C13 C23 . 1.510(7)
C23 C33 . 1.546(5)
C23 H23A . 0.9700
C23 H23B . 0.9700
C33 O73 . 1.413(5)
C33 C43 . 1.528(6)
C33 C63 . 1.536(6)
C43 C53 . 1.530(6)
C43 H43A . 0.9700
C43 H43B . 0.9700
C53 O43 . 1.248(5)
C53 O33 . 1.278(5)
C63 O63 . 1.247(6)
C63 O53 . 1.254(6)
O23 Co3 2_756 2.049(3)
O53 Co3 2_756 2.128(3)
O73 Co3 2_756 2.028(3)
O6W' O6W' 2_656 0.98(3)

loop_
_geom_hbond_atom_site_label_D
_geom_hbond_atom_site_label_H
_geom_hbond_atom_site_label_A
_geom_hbond_site_symmetry_A
_geom_hbond_distance_DH
_geom_hbond_distance_HA
_geom_hbond_distance_DA
_geom_hbond_angle_DHA
O1W H1WA N42 . 0.852(10) 2.06(4) 2.766(6) 140(6)
O2W H2WA O43 . 0.848(10) 2.04(3) 2.773(5) 144(4)
N61 H61B O2W . 0.842(10) 2.32(4) 3.017(6) 140(5)
O4W H4W O53 . 0.850(10) 2.09(6) 2.835(5) 147(10)
O1W H1WB N61 2_656 0.848(10) 2.465(17) 3.286(7) 163(4)
O2W H2WB N32 4_646 0.849(10) 1.956(12) 2.804(5) 175(5)
O3W H3WA O73 5_666 0.851(10) 1.941(14) 2.778(4) 168(5)
O3W H3WB N62 5_666 0.847(10) 2.201(18) 3.030(8) 166(5)
N21 H21 O63 4_656 0.853(10) 1.784(19) 2.607(5) 162(5)
N51 H51A N31 7_667 0.845(10) 2.312(13) 3.149(5) 171(5)
N61 H61A O23 6_566 0.839(10) 2.20(4) 2.842(5) 133(5)
N22 H22 O3W 3 0.850(10) 2.052(17) 2.889(6) 168(6)
N52 H52B O3W 3 0.848(10) 2.112(17) 2.934(6) 163(5)
N62 H62A O6W' . 0.851(10) 2.07(4) 2.834(16) 149(6)
N62 H62A O6W" . 0.851(10) 2.05(3) 2.85(2) 157(6)
